data_7009104
loop_
_publ_author_name
'Smucker, Bradley W.'
'Dunbar, Kim R.'

_publ_section_title
;
 Homoleptic complexes of Ag(I), Cu(I), Pd(II) and Pt(II) with
 tetrathiafulvalene-functionalized phosphine ligands&#x200A;&#x2020;
;
_journal_issue 8
_journal_name_full 'Journal of the Chemical Society, Dalton Transactions'
_journal_page_first 1309
_journal_paper_doi 10.1039/a908559i
_journal_year 2000
_chemical_formula_sum 'C68 H58 B Cu F4 N2 P4 S8'
_chemical_formula_weight 1433.87
_chemical_name_systematic
; 
 ? 
;
_space_group_IT_number 14
_symmetry_cell_setting monoclinic
_symmetry_Int_Tables_number 14
_symmetry_space_group_name_Hall '-P 2yn'
_symmetry_space_group_name_H-M 'P 1 21/n 1'
_atom_sites_solution_hydrogens geom
_atom_sites_solution_primary direct
_atom_sites_solution_secondary difmap
_audit_creation_method SHELXL-97
_cell_angle_alpha 90.00
_cell_angle_beta 90.83(3)
_cell_angle_gamma 90.00
_cell_formula_units_Z 4
_cell_length_a 17.788(4)
_cell_length_b 20.676(4)
_cell_length_c 18.183(4)
_cell_measurement_temperature 110(2)
_cell_volume 6687(2)
_computing_structure_refinement 'SHELXL-97 (Sheldrick, 1997)'
_computing_structure_solution 'SHELXS-97 (Sheldrick, 1990)'
_diffrn_ambient_temperature 110(2)
_diffrn_measured_fraction_theta_full 0.997
_diffrn_measured_fraction_theta_max 0.997
_diffrn_measurement_device_type 'Bruker Smart1000 CCD'
_diffrn_radiation_monochromator graphite
_diffrn_radiation_source 'fine-focus sealed tube'
_diffrn_radiation_type MoK\a
_diffrn_radiation_wavelength 0.71073
_diffrn_reflns_av_R_equivalents 0.0687
_diffrn_reflns_av_sigmaI/netI 0.1138
_diffrn_reflns_limit_h_max 13
_diffrn_reflns_limit_h_min -20
_diffrn_reflns_limit_k_max 22
_diffrn_reflns_limit_k_min -24
_diffrn_reflns_limit_l_max 21
_diffrn_reflns_limit_l_min -20
_diffrn_reflns_number 33921
_diffrn_reflns_theta_full 24.69
_diffrn_reflns_theta_max 24.69
_diffrn_reflns_theta_min 1.49
_exptl_absorpt_coefficient_mu 0.727
_exptl_crystal_colour red
_exptl_crystal_density_diffrn 1.424
_exptl_crystal_density_method 'not measured'
_exptl_crystal_description 'rectangular box'
_exptl_crystal_F_000 2952
_exptl_crystal_size_max 0.31
_exptl_crystal_size_mid 0.26
_exptl_crystal_size_min 0.18
_refine_diff_density_max 0.868
_refine_diff_density_min -0.626
_refine_diff_density_rms 0.077
_refine_ls_extinction_method none
_refine_ls_goodness_of_fit_ref 0.862
_refine_ls_hydrogen_treatment mixed
_refine_ls_matrix_type full
_refine_ls_number_parameters 795
_refine_ls_number_reflns 11346
_refine_ls_number_restraints 0
_refine_ls_restrained_S_all 0.862
_refine_ls_R_factor_all 0.0938
_refine_ls_R_factor_gt 0.0436
_refine_ls_shift/su_max 0.037
_refine_ls_shift/su_mean 0.002
_refine_ls_structure_factor_coef Fsqd
_refine_ls_weighting_details 'calc w=1/[\s^2^(Fo^2^)+(0.0305P)^2^+0.0000P] where P=(Fo^2^+2Fc^2^)/3'
_refine_ls_weighting_scheme calc
_refine_ls_wR_factor_gt 0.0798
_refine_ls_wR_factor_ref 0.0927
_reflns_number_gt 6459
_reflns_number_total 11346
_reflns_threshold_expression >2sigma(I)
_cod_data_source_file a908559i.txt
_cod_data_source_block mono1a
_cod_depositor_comments
;

2017-12-20
Z value and formula fixed to values more according to usual
chemical conventions.                 miguel
;
_cod_original_formula_weight 1147.10
_cod_original_formula_units_Z 5
_cod_original_sg_symbol_H-M P2(1)/n
_cod_original_formula_sum 'C54.40 H46.40 B0.80 Cu0.80 F3.20 N1.60 P3.20 S6.40'
_cod_database_code 7009104

loop_
_symmetry_equiv_pos_as_xyz
'x, y, z'
'-x+1/2, y+1/2, -z+1/2'
'-x, -y, -z'
'x-1/2, -y-1/2, z-1/2'

loop_
_atom_site_label
_atom_site_type_symbol
_atom_site_fract_x
_atom_site_fract_y
_atom_site_fract_z
_atom_site_U_iso_or_equiv
_atom_site_adp_type
_atom_site_occupancy
_atom_site_symmetry_multiplicity
_atom_site_calc_flag
_atom_site_refinement_flags
_atom_site_disorder_assembly
_atom_site_disorder_group
Cu1 Cu 0.15755(3) 0.74958(2) 0.13140(2) 0.02210(13) Uani 1 1 d . . .
S5 S 0.32909(6) 0.56365(5) 0.16793(5) 0.0242(3) Uani 1 1 d . . .
S6 S 0.24866(6) 0.54436(5) 0.02647(5) 0.0234(3) Uani 1 1 d . . .
P4 P 0.16893(6) 0.67845(5) 0.03540(6) 0.0200(3) Uani 1 1 d . . .
P3 P 0.25162(6) 0.69683(5) 0.19522(5) 0.0207(3) Uani 1 1 d . . .
S2 S 0.06833(7) 0.97367(5) 0.17059(6) 0.0297(3) Uani 1 1 d . . .
P1 P 0.03412(6) 0.76320(5) 0.16310(6) 0.0220(3) Uani 1 1 d . . .
P2 P 0.17625(6) 0.85919(5) 0.13686(6) 0.0221(3) Uani 1 1 d . . .
S7 S 0.45087(7) 0.45272(5) 0.12117(6) 0.0292(3) Uani 1 1 d . . .
S8 S 0.36915(7) 0.43333(5) -0.01836(6) 0.0303(3) Uani 1 1 d . . .
S3 S -0.15618(7) 1.01035(5) 0.25915(6) 0.0309(3) Uani 1 1 d . . .
S4 S -0.03433(7) 1.09676(5) 0.21160(6) 0.0325(3) Uani 1 1 d . . .
S1 S -0.05741(7) 0.88521(5) 0.20570(6) 0.0309(3) Uani 1 1 d . . .
C1 C 0.0270(2) 0.85051(17) 0.1759(2) 0.0210(10) Uani 1 1 d . . .
C2 C 0.0838(2) 0.89039(18) 0.1598(2) 0.0196(10) Uani 1 1 d . . .
C10 C 0.2317(2) 0.61751(17) 0.0737(2) 0.0180(9) Uani 1 1 d . . .
C11 C 0.3254(2) 0.52217(17) 0.0834(2) 0.0202(10) Uani 1 1 d . . .
C3 C -0.0241(2) 0.96586(18) 0.2020(2) 0.0238(10) Uani 1 1 d . . .
C9 C 0.2681(2) 0.62536(17) 0.1387(2) 0.0169(9) Uani 1 1 d . . .
C14 C 0.4624(2) 0.40407(18) -0.0134(2) 0.0251(11) Uani 1 1 d . . .
C13 C 0.4998(3) 0.41263(17) 0.0496(2) 0.0258(11) Uani 1 1 d . . .
C12 C 0.3748(2) 0.47609(18) 0.0648(2) 0.0239(10) Uani 1 1 d . . .
C4 C -0.0661(2) 1.01698(18) 0.2217(2) 0.0244(10) Uani 1 1 d . . .
C5 C -0.1729(3) 1.09463(19) 0.2641(2) 0.0290(11) Uani 1 1 d . . .
C6 C -0.1173(3) 1.13359(19) 0.2426(2) 0.0335(12) Uani 1 1 d . . .
C15 C 0.5792(2) 0.3917(2) 0.0698(2) 0.0375(12) Uani 1 1 d . . .
H15A H 0.6014 0.3706 0.0284 0.056 Uiso 1 1 calc R . .
H15B H 0.5778 0.3622 0.1106 0.056 Uiso 1 1 calc R . .
H15C H 0.6086 0.4289 0.0831 0.056 Uiso 1 1 calc R . .
C7 C -0.2481(3) 1.1133(2) 0.2933(3) 0.0486(14) Uani 1 1 d . . .
H7A H -0.2524 1.1596 0.2941 0.073 Uiso 1 1 calc R . .
H7B H -0.2531 1.0968 0.3424 0.073 Uiso 1 1 calc R . .
H7C H -0.2870 1.0955 0.2623 0.073 Uiso 1 1 calc R . .
C16 C 0.4890(3) 0.37121(19) -0.0818(2) 0.0412(13) Uani 1 1 d . . .
H16A H 0.5399 0.3570 -0.0746 0.062 Uiso 1 1 calc R . .
H16B H 0.4865 0.4010 -0.1222 0.062 Uiso 1 1 calc R . .
H16C H 0.4575 0.3346 -0.0924 0.062 Uiso 1 1 calc R . .
C8 C -0.1162(3) 1.20658(18) 0.2421(3) 0.0515(15) Uani 1 1 d . . .
H8A H -0.1632 1.2227 0.2597 0.077 Uiso 1 1 calc R . .
H8B H -0.1087 1.2217 0.1928 0.077 Uiso 1 1 calc R . .
H8C H -0.0759 1.2218 0.2733 0.077 Uiso 1 1 calc R . .
F1 F 0.14837(17) 0.51782(12) 0.82678(15) 0.0633(9) Uani 1 1 d . . .
F2 F 0.09428(18) 0.60001(13) 0.76473(15) 0.0676(9) Uani 1 1 d . . .
F3 F 0.13131(19) 0.51188(14) 0.70267(15) 0.0747(10) Uani 1 1 d . . .
F4 F 0.03275(19) 0.50634(17) 0.77679(15) 0.0868(11) Uani 1 1 d . . .
B1 B 0.1028(4) 0.5344(3) 0.7677(3) 0.0427(16) Uani 1 1 d . . .
C71 C 0.3407(2) 0.74053(17) 0.1898(2) 0.0203(10) Uani 1 1 d . . .
C76 C 0.3713(2) 0.75004(19) 0.1201(2) 0.0278(10) Uani 1 1 d . . .
H76A H 0.3484 0.7316 0.0788 0.033 Uiso 1 1 calc R . .
C91 C 0.2123(2) 0.69763(18) -0.0520(2) 0.0200(10) Uani 1 1 d . . .
C21 C 0.0019(2) 0.72998(18) 0.2498(2) 0.0219(10) Uani 1 1 d . . .
C31 C -0.0402(2) 0.75266(18) 0.0942(2) 0.0246(10) Uani 1 1 d . . .
C81 C 0.0846(2) 0.63238(17) 0.0160(2) 0.0209(10) Uani 1 1 d . . .
C72 C 0.3745(2) 0.77006(19) 0.2505(2) 0.0282(11) Uani 1 1 d . . .
H72A H 0.3539 0.7648 0.2969 0.034 Uiso 1 1 calc R . .
C42 C 0.1525(3) 0.93267(19) 0.0087(2) 0.0323(12) Uani 1 1 d . . .
H42A H 0.1017 0.9321 0.0201 0.039 Uiso 1 1 calc R . .
C26 C 0.0170(2) 0.76355(18) 0.3156(2) 0.0267(11) Uani 1 1 d . . .
H26A H 0.0359 0.8055 0.3139 0.032 Uiso 1 1 calc R . .
C22 C -0.0262(2) 0.66731(19) 0.2540(2) 0.0275(11) Uani 1 1 d . . .
H22A H -0.0352 0.6440 0.2110 0.033 Uiso 1 1 calc R . .
C61 C 0.2501(2) 0.66160(17) 0.2872(2) 0.0194(10) Uani 1 1 d . . .
C41 C 0.2044(2) 0.90462(17) 0.0560(2) 0.0214(10) Uani 1 1 d . . .
C96 C 0.2210(2) 0.65229(19) -0.1080(2) 0.0238(10) Uani 1 1 d . . .
H96A H 0.1987 0.6118 -0.1042 0.029 Uiso 1 1 calc R . .
C92 C 0.2434(2) 0.75859(18) -0.0605(2) 0.0277(11) Uani 1 1 d . . .
H92A H 0.2366 0.7896 -0.0242 0.033 Uiso 1 1 calc R . .
C86 C 0.0520(2) 0.59905(18) 0.0747(2) 0.0280(11) Uani 1 1 d . . .
H86A H 0.0774 0.5971 0.1198 0.034 Uiso 1 1 calc R . .
C82 C 0.0459(2) 0.63367(19) -0.0503(2) 0.0314(11) Uani 1 1 d . . .
H82A H 0.0667 0.6553 -0.0899 0.038 Uiso 1 1 calc R . .
C62 C 0.3130(3) 0.63452(18) 0.3213(2) 0.0272(11) Uani 1 1 d . . .
H62A H 0.3597 0.6375 0.2991 0.033 Uiso 1 1 calc R . .
C75 C 0.4360(3) 0.78708(19) 0.1127(2) 0.0326(12) Uani 1 1 d . . .
H75A H 0.4568 0.7928 0.0665 0.039 Uiso 1 1 calc R . .
C36 C -0.1112(3) 0.72847(19) 0.1070(2) 0.0318(11) Uani 1 1 d . . .
H36A H -0.1231 0.7133 0.1535 0.038 Uiso 1 1 calc R . .
C63 C 0.3067(3) 0.60301(18) 0.3884(2) 0.0312(11) Uani 1 1 d . . .
H63A H 0.3488 0.5845 0.4107 0.037 Uiso 1 1 calc R . .
C95 C 0.2631(2) 0.6675(2) -0.1697(2) 0.0314(11) Uani 1 1 d . . .
H95A H 0.2697 0.6369 -0.2066 0.038 Uiso 1 1 calc R . .
C25 C 0.0040(3) 0.7346(2) 0.3828(2) 0.0339(12) Uani 1 1 d . . .
H25A H 0.0147 0.7569 0.4261 0.041 Uiso 1 1 calc R . .
C24 C -0.0251(3) 0.6723(2) 0.3860(2) 0.0367(12) Uani 1 1 d . . .
H24A H -0.0338 0.6530 0.4313 0.044 Uiso 1 1 calc R . .
C45 C 0.3031(3) 0.9346(2) -0.0274(3) 0.0415(13) Uani 1 1 d . . .
H45A H 0.3539 0.9356 -0.0391 0.050 Uiso 1 1 calc R . .
C23 C -0.0411(3) 0.6391(2) 0.3217(2) 0.0351(12) Uani 1 1 d . . .
H23A H -0.0619 0.5978 0.3237 0.042 Uiso 1 1 calc R . .
C74 C 0.4696(3) 0.81530(19) 0.1735(3) 0.0343(12) Uani 1 1 d . . .
H74A H 0.5130 0.8399 0.1685 0.041 Uiso 1 1 calc R . .
C32 C -0.0240(3) 0.7749(2) 0.0232(2) 0.0351(12) Uani 1 1 d . . .
H32A H 0.0239 0.7905 0.0133 0.042 Uiso 1 1 calc R . .
C85 C -0.0168(3) 0.56912(19) 0.0670(2) 0.0337(12) Uani 1 1 d . . .
H85A H -0.0379 0.5475 0.1066 0.040 Uiso 1 1 calc R . .
C64 C 0.2383(3) 0.5993(2) 0.4217(2) 0.0364(12) Uani 1 1 d . . .
H64A H 0.2345 0.5780 0.4666 0.044 Uiso 1 1 calc R . .
C73 C 0.4381(3) 0.8069(2) 0.2426(2) 0.0357(12) Uani 1 1 d . . .
H73A H 0.4603 0.8263 0.2836 0.043 Uiso 1 1 calc R . .
C51 C 0.2321(3) 0.8916(2) 0.2131(2) 0.0362(12) Uani 1 1 d . . .
C84 C -0.0544(3) 0.5715(2) -0.0002(3) 0.0410(13) Uani 1 1 d . . .
H84A H -0.1010 0.5515 -0.0059 0.049 Uiso 1 1 calc R . .
C46 C 0.2801(3) 0.90434(18) 0.0374(2) 0.0313(11) Uani 1 1 d . . .
H46A H 0.3153 0.8841 0.0680 0.038 Uiso 1 1 calc R . .
C94 C 0.2952(3) 0.7282(2) -0.1760(2) 0.0403(13) Uani 1 1 d . . .
H94A H 0.3239 0.7381 -0.2168 0.048 Uiso 1 1 calc R . .
C65 C 0.1749(3) 0.6265(2) 0.3901(2) 0.0406(13) Uani 1 1 d . . .
H65A H 0.1288 0.6240 0.4134 0.049 Uiso 1 1 calc R . .
C66 C 0.1811(3) 0.65797(19) 0.3224(2) 0.0309(11) Uani 1 1 d . . .
H66A H 0.1388 0.6767 0.3006 0.037 Uiso 1 1 calc R . .
C34 C -0.1484(3) 0.7501(2) -0.0179(3) 0.0463(13) Uani 1 1 d . . .
H34A H -0.1849 0.7498 -0.0551 0.056 Uiso 1 1 calc R . .
C43 C 0.1761(3) 0.9620(2) -0.0564(2) 0.0415(13) Uani 1 1 d . . .
H43A H 0.1410 0.9810 -0.0880 0.050 Uiso 1 1 calc R . .
C44 C 0.2512(3) 0.9628(2) -0.0738(3) 0.0459(15) Uani 1 1 d . . .
H44A H 0.2668 0.9825 -0.1170 0.055 Uiso 1 1 calc R . .
C35 C -0.1653(3) 0.7266(2) 0.0509(3) 0.0419(13) Uani 1 1 d . . .
H35A H -0.2126 0.7096 0.0598 0.050 Uiso 1 1 calc R . .
C56 C 0.2225(3) 0.8619(3) 0.2806(3) 0.0599(17) Uani 1 1 d . . .
H56A H 0.1898 0.8271 0.2846 0.072 Uiso 1 1 calc R . .
C93 C 0.2845(3) 0.7740(2) -0.1220(2) 0.0395(13) Uani 1 1 d . . .
H93A H 0.3050 0.8152 -0.1270 0.047 Uiso 1 1 calc R . .
C83 C -0.0226(3) 0.6038(2) -0.0590(3) 0.0440(13) Uani 1 1 d . . .
H83A H -0.0476 0.6052 -0.1043 0.053 Uiso 1 1 calc R . .
C33 C -0.0777(3) 0.7741(2) -0.0319(3) 0.0459(14) Uani 1 1 d . . .
H33A H -0.0664 0.7896 -0.0785 0.055 Uiso 1 1 calc R . .
C52 C 0.2797(3) 0.9442(2) 0.2080(3) 0.0550(16) Uani 1 1 d . . .
H52A H 0.2847 0.9652 0.1632 0.066 Uiso 1 1 calc R . .
C54 C 0.3108(5) 0.9365(4) 0.3335(5) 0.119(5) Uani 1 1 d . . .
H54A H 0.3384 0.9518 0.3737 0.143 Uiso 1 1 calc R . .
C55 C 0.2628(5) 0.8847(4) 0.3443(4) 0.098(3) Uani 1 1 d . . .
H55A H 0.2571 0.8657 0.3902 0.118 Uiso 1 1 calc R . .
C53 C 0.3199(4) 0.9658(4) 0.2689(4) 0.100(3) Uani 1 1 d . . .
H53A H 0.3529 1.0005 0.2649 0.120 Uiso 1 1 calc R . .
C1S C -0.0424(3) 0.5208(2) 0.6191(3) 0.0525(15) Uani 1 1 d . . .
H1S1 H -0.0688 0.5548 0.6438 0.079 Uiso 1 1 calc R . .
H1S2 H -0.0168 0.4943 0.6548 0.079 Uiso 1 1 calc R . .
H1S3 H -0.0777 0.4948 0.5917 0.079 Uiso 1 1 calc R . .
C2S C 0.0119(3) 0.5487(2) 0.5694(3) 0.0503(15) Uani 1 1 d . . .
N1S N 0.0531(3) 0.5717(2) 0.5308(3) 0.0759(17) Uani 1 1 d . . .
C3S C 0.2042(4) 0.6483(2) 0.6213(3) 0.089(3) Uani 1 1 d . . .
H3S1 H 0.2569 0.6533 0.6120 0.134 Uiso 1 1 calc R . .
H3S2 H 0.1882 0.6059 0.6063 0.134 Uiso 1 1 calc R . .
H3S3 H 0.1954 0.6537 0.6729 0.134 Uiso 1 1 calc R . .
C4S C 0.1608(4) 0.6980(3) 0.5790(3) 0.061(2) Uani 1 1 d . . .
N2S N 0.1327(3) 0.7359(3) 0.5485(3) 0.0773(18) Uani 1 1 d . . .

loop_
_atom_site_aniso_label
_atom_site_aniso_U_11
_atom_site_aniso_U_22
_atom_site_aniso_U_33
_atom_site_aniso_U_23
_atom_site_aniso_U_13
_atom_site_aniso_U_12
Cu1 0.0220(3) 0.0244(3) 0.0200(3) 0.0004(2) 0.0033(2) 0.0051(3)
S5 0.0263(7) 0.0260(6) 0.0201(6) -0.0018(5) -0.0009(5) 0.0076(5)
S6 0.0242(7) 0.0235(6) 0.0224(6) -0.0030(5) -0.0013(5) 0.0053(5)
P4 0.0183(7) 0.0243(6) 0.0174(6) 0.0005(5) -0.0001(5) 0.0029(5)
P3 0.0218(7) 0.0235(6) 0.0169(6) -0.0013(5) 0.0017(5) 0.0035(5)
S2 0.0257(7) 0.0216(6) 0.0419(7) -0.0002(5) 0.0096(6) 0.0024(5)
P1 0.0223(7) 0.0220(6) 0.0218(6) 0.0012(5) 0.0029(5) 0.0036(5)
P2 0.0203(7) 0.0260(6) 0.0198(6) -0.0007(5) 0.0009(5) 0.0037(5)
S7 0.0271(7) 0.0341(6) 0.0264(6) 0.0009(5) 0.0000(5) 0.0100(6)
S8 0.0320(8) 0.0311(6) 0.0277(6) -0.0069(5) -0.0006(6) 0.0087(6)
S3 0.0289(8) 0.0264(6) 0.0378(7) -0.0009(5) 0.0095(6) 0.0057(6)
S4 0.0262(7) 0.0243(6) 0.0471(8) -0.0038(5) 0.0035(6) 0.0019(6)
S1 0.0238(7) 0.0227(6) 0.0466(7) 0.0018(5) 0.0137(6) 0.0050(5)
C1 0.020(3) 0.023(2) 0.020(2) 0.0019(18) 0.004(2) 0.007(2)
C2 0.020(3) 0.023(2) 0.016(2) 0.0032(18) 0.0038(19) 0.005(2)
C10 0.011(2) 0.020(2) 0.023(2) 0.0006(18) 0.0036(19) 0.0025(19)
C11 0.022(3) 0.019(2) 0.019(2) 0.0005(18) 0.003(2) -0.001(2)
C3 0.025(3) 0.024(2) 0.023(2) 0.0008(19) 0.003(2) 0.002(2)
C9 0.015(2) 0.017(2) 0.018(2) 0.0036(17) 0.0050(19) 0.0026(19)
C14 0.026(3) 0.020(2) 0.030(3) 0.0004(19) 0.008(2) 0.003(2)
C13 0.030(3) 0.015(2) 0.033(3) 0.0033(19) 0.009(2) 0.002(2)
C12 0.024(3) 0.026(2) 0.022(2) 0.0020(18) -0.001(2) 0.003(2)
C4 0.023(3) 0.028(2) 0.022(2) 0.0009(19) 0.002(2) 0.006(2)
C5 0.025(3) 0.028(2) 0.035(3) -0.006(2) -0.001(2) 0.012(2)
C6 0.033(3) 0.025(2) 0.042(3) -0.009(2) -0.006(2) 0.008(2)
C15 0.024(3) 0.037(3) 0.052(3) 0.006(2) 0.005(2) 0.007(2)
C7 0.037(3) 0.038(3) 0.071(4) -0.017(3) 0.013(3) 0.004(3)
C16 0.039(3) 0.036(3) 0.049(3) -0.015(2) 0.014(3) 0.004(3)
C8 0.036(3) 0.025(3) 0.094(4) -0.013(3) -0.003(3) 0.005(3)
F1 0.070(2) 0.0501(18) 0.069(2) 0.0037(15) -0.0233(18) 0.0098(17)
F2 0.092(3) 0.0535(19) 0.056(2) 0.0035(15) -0.0144(18) 0.0260(19)
F3 0.091(3) 0.077(2) 0.057(2) -0.0120(17) 0.030(2) -0.003(2)
F4 0.071(3) 0.144(3) 0.046(2) 0.0091(19) -0.0035(18) -0.049(2)
B1 0.051(5) 0.050(4) 0.028(3) 0.000(3) 0.004(3) -0.002(4)
C71 0.019(2) 0.020(2) 0.022(2) -0.0009(18) 0.000(2) 0.005(2)
C76 0.026(3) 0.028(2) 0.030(3) -0.002(2) 0.003(2) 0.000(2)
C91 0.022(3) 0.023(2) 0.015(2) 0.0023(18) -0.0016(19) 0.003(2)
C21 0.018(3) 0.025(2) 0.023(2) 0.0023(18) 0.003(2) 0.006(2)
C31 0.026(3) 0.021(2) 0.027(2) 0.0005(19) 0.004(2) 0.007(2)
C81 0.021(3) 0.020(2) 0.022(2) 0.0017(18) 0.005(2) 0.007(2)
C72 0.026(3) 0.034(3) 0.024(2) -0.003(2) 0.000(2) 0.002(2)
C42 0.035(3) 0.039(3) 0.022(3) 0.001(2) 0.005(2) 0.001(2)
C26 0.027(3) 0.024(2) 0.029(3) 0.000(2) 0.001(2) 0.004(2)
C22 0.027(3) 0.029(2) 0.027(3) -0.002(2) 0.008(2) 0.001(2)
C61 0.020(3) 0.022(2) 0.016(2) -0.0023(17) 0.001(2) 0.005(2)
C41 0.024(3) 0.019(2) 0.021(2) -0.0049(18) 0.004(2) -0.004(2)
C96 0.024(3) 0.028(2) 0.019(2) 0.0056(19) -0.004(2) 0.002(2)
C92 0.034(3) 0.027(2) 0.023(2) -0.0028(19) 0.001(2) -0.003(2)
C86 0.030(3) 0.028(2) 0.026(3) 0.000(2) 0.002(2) 0.003(2)
C82 0.024(3) 0.038(3) 0.033(3) 0.008(2) -0.002(2) -0.007(2)
C62 0.031(3) 0.032(2) 0.019(2) -0.005(2) 0.002(2) 0.005(2)
C75 0.032(3) 0.033(3) 0.033(3) 0.003(2) 0.008(2) 0.001(2)
C36 0.030(3) 0.038(3) 0.028(3) 0.004(2) 0.001(2) 0.004(2)
C63 0.045(3) 0.028(2) 0.021(2) 0.000(2) -0.002(2) 0.009(2)
C95 0.034(3) 0.044(3) 0.017(2) -0.003(2) 0.003(2) 0.013(3)
C25 0.039(3) 0.041(3) 0.021(3) -0.004(2) 0.006(2) 0.008(3)
C24 0.042(3) 0.039(3) 0.030(3) 0.011(2) 0.011(2) 0.006(3)
C45 0.041(4) 0.034(3) 0.050(3) -0.010(2) 0.025(3) -0.008(3)
C23 0.034(3) 0.032(3) 0.040(3) 0.009(2) 0.010(2) 0.002(2)
C74 0.025(3) 0.024(2) 0.054(3) -0.002(2) 0.005(3) -0.001(2)
C32 0.034(3) 0.042(3) 0.029(3) 0.004(2) 0.001(2) 0.006(2)
C85 0.035(3) 0.031(3) 0.035(3) 0.001(2) 0.012(3) -0.003(2)
C64 0.055(4) 0.036(3) 0.019(3) 0.007(2) 0.002(3) 0.001(3)
C73 0.033(3) 0.034(3) 0.039(3) -0.014(2) -0.009(2) 0.003(2)
C51 0.033(3) 0.048(3) 0.028(3) -0.013(2) -0.006(2) 0.027(3)
C84 0.029(3) 0.042(3) 0.052(3) -0.003(3) -0.001(3) -0.016(3)
C46 0.032(3) 0.024(2) 0.038(3) -0.001(2) 0.007(2) 0.002(2)
C94 0.029(3) 0.058(3) 0.034(3) 0.013(3) 0.008(2) -0.002(3)
C65 0.041(3) 0.048(3) 0.034(3) 0.010(2) 0.010(3) 0.001(3)
C66 0.029(3) 0.037(3) 0.026(3) 0.005(2) 0.001(2) 0.006(2)
C34 0.050(4) 0.044(3) 0.045(3) -0.004(3) -0.018(3) 0.010(3)
C43 0.052(4) 0.054(3) 0.018(3) 0.007(2) -0.004(3) -0.001(3)
C44 0.066(4) 0.040(3) 0.033(3) -0.003(2) 0.020(3) -0.012(3)
C35 0.028(3) 0.040(3) 0.057(4) -0.004(3) -0.008(3) 0.002(3)
C56 0.068(4) 0.079(4) 0.033(3) -0.016(3) -0.011(3) 0.051(3)
C93 0.041(3) 0.036(3) 0.041(3) 0.002(2) 0.009(3) -0.017(3)
C83 0.032(3) 0.061(3) 0.039(3) 0.009(3) -0.017(3) -0.015(3)
C33 0.052(4) 0.059(3) 0.026(3) 0.008(2) -0.007(3) 0.006(3)
C52 0.031(3) 0.065(4) 0.068(4) -0.045(3) -0.015(3) 0.007(3)
C54 0.112(8) 0.166(9) 0.079(6) -0.082(7) -0.058(6) 0.118(7)
C55 0.128(8) 0.124(7) 0.043(4) -0.016(5) -0.011(5) 0.108(6)
C53 0.041(4) 0.128(7) 0.129(7) -0.091(6) -0.042(5) 0.031(4)
C1S 0.054(4) 0.046(3) 0.058(4) 0.000(3) -0.005(3) 0.007(3)
C2S 0.067(5) 0.041(3) 0.042(4) 0.000(3) -0.002(3) -0.004(3)
N1S 0.107(5) 0.068(3) 0.053(3) -0.008(3) 0.008(3) -0.026(3)
C3S 0.191(8) 0.047(3) 0.029(3) 0.010(3) 0.005(4) -0.021(4)
C4S 0.047(5) 0.090(6) 0.047(4) -0.017(4) 0.019(3) -0.026(4)
N2S 0.055(4) 0.078(4) 0.099(5) -0.015(3) 0.014(3) 0.002(3)

loop_
_atom_type_symbol
_atom_type_description
_atom_type_scat_dispersion_real
_atom_type_scat_dispersion_imag
_atom_type_scat_source
C C 0.0033 0.0016 'International Tables Vol C Tables 4.2.6.8 and 6.1.1.4'
H H 0.0000 0.0000 'International Tables Vol C Tables 4.2.6.8 and 6.1.1.4'
B B 0.0013 0.0007 'International Tables Vol C Tables 4.2.6.8 and 6.1.1.4'
F F 0.0171 0.0103 'International Tables Vol C Tables 4.2.6.8 and 6.1.1.4'
P P 0.1023 0.0942 'International Tables Vol C Tables 4.2.6.8 and 6.1.1.4'
S S 0.1246 0.1234 'International Tables Vol C Tables 4.2.6.8 and 6.1.1.4'
Cu Cu 0.3201 1.2651 'International Tables Vol C Tables 4.2.6.8 and 6.1.1.4'
N N 0.0061 0.0033 'International Tables Vol C Tables 4.2.6.8 and 6.1.1.4'

loop_
_geom_angle_atom_site_label_1
_geom_angle_atom_site_label_2
_geom_angle_atom_site_label_3
_geom_angle
_geom_angle_site_symmetry_1
_geom_angle_site_symmetry_3
_geom_angle_publ_flag
P2 Cu1 P4 130.73(4) . . ?
P2 Cu1 P1 90.38(4) . . ?
P4 Cu1 P1 111.41(5) . . ?
P2 Cu1 P3 110.07(4) . . ?
P4 Cu1 P3 90.47(4) . . ?
P1 Cu1 P3 128.58(4) . . ?
C9 S5 C11 94.29(18) . . ?
C11 S6 C10 94.24(18) . . ?
C81 P4 C10 102.29(17) . . ?
C81 P4 C91 107.82(18) . . ?
C10 P4 C91 102.74(18) . . ?
C81 P4 Cu1 113.82(13) . . ?
C10 P4 Cu1 102.33(13) . . ?
C91 P4 Cu1 124.59(13) . . ?
C61 P3 C9 101.38(16) . . ?
C61 P3 C71 105.73(18) . . ?
C9 P3 C71 102.89(17) . . ?
C61 P3 Cu1 129.18(14) . . ?
C9 P3 Cu1 102.82(13) . . ?
C71 P3 Cu1 111.33(12) . . ?
C2 S2 C3 95.50(19) . . ?
C21 P1 C31 108.44(19) . . ?
C21 P1 C1 103.86(17) . . ?
C31 P1 C1 98.93(18) . . ?
C21 P1 Cu1 119.06(14) . . ?
C31 P1 Cu1 119.98(13) . . ?
C1 P1 Cu1 102.81(14) . . ?
C2 P2 C41 105.19(18) . . ?
C2 P2 C51 100.35(18) . . ?
C41 P2 C51 105.7(2) . . ?
C2 P2 Cu1 103.26(13) . . ?
C41 P2 Cu1 121.10(12) . . ?
C51 P2 Cu1 118.29(15) . . ?
C12 S7 C13 94.7(2) . . ?
C12 S8 C14 94.9(2) . . ?
C4 S3 C5 95.6(2) . . ?
C4 S4 C6 95.7(2) . . ?
C1 S1 C3 94.88(19) . . ?
C2 C1 S1 117.8(3) . . ?
C2 C1 P1 121.8(3) . . ?
S1 C1 P1 120.3(2) . . ?
C1 C2 S2 117.3(3) . . ?
C1 C2 P2 121.2(3) . . ?
S2 C2 P2 121.2(2) . . ?
C9 C10 S6 116.4(3) . . ?
C9 C10 P4 122.5(3) . . ?
S6 C10 P4 121.1(2) . . ?
C12 C11 S5 123.3(3) . . ?
C12 C11 S6 122.8(3) . . ?
S5 C11 S6 113.9(2) . . ?
C4 C3 S2 122.7(3) . . ?
C4 C3 S1 122.8(3) . . ?
S2 C3 S1 114.5(2) . . ?
C10 C9 S5 117.8(3) . . ?
C10 C9 P3 120.7(3) . . ?
S5 C9 P3 121.5(2) . . ?
C13 C14 C16 128.0(4) . . ?
C13 C14 S8 117.2(3) . . ?
C16 C14 S8 114.8(3) . . ?
C14 C13 C15 128.5(4) . . ?
C14 C13 S7 116.7(3) . . ?
C15 C13 S7 114.8(3) . . ?
C11 C12 S8 123.1(3) . . ?
C11 C12 S7 123.4(3) . . ?
S8 C12 S7 113.5(2) . . ?
C3 C4 S4 122.0(3) . . ?
C3 C4 S3 123.7(3) . . ?
S4 C4 S3 114.3(2) . . ?
C6 C5 C7 128.1(4) . . ?
C6 C5 S3 116.9(3) . . ?
C7 C5 S3 115.0(3) . . ?
C5 C6 C8 127.9(4) . . ?
C5 C6 S4 117.4(3) . . ?
C8 C6 S4 114.8(3) . . ?
F2 B1 F3 110.1(4) . . ?
F2 B1 F1 109.9(5) . . ?
F3 B1 F1 111.4(5) . . ?
F2 B1 F4 108.7(5) . . ?
F3 B1 F4 107.7(5) . . ?
F1 B1 F4 108.8(4) . . ?
C72 C71 C76 119.1(4) . . ?
C72 C71 P3 122.7(3) . . ?
C76 C71 P3 117.8(3) . . ?
C75 C76 C71 119.9(4) . . ?
C92 C91 C96 118.7(4) . . ?
C92 C91 P4 118.1(3) . . ?
C96 C91 P4 123.0(3) . . ?
C22 C21 C26 118.6(4) . . ?
C22 C21 P1 121.1(3) . . ?
C26 C21 P1 119.5(3) . . ?
C36 C31 C32 118.2(4) . . ?
C36 C31 P1 125.7(3) . . ?
C32 C31 P1 115.9(3) . . ?
C82 C81 C86 117.9(4) . . ?
C82 C81 P4 124.2(3) . . ?
C86 C81 P4 117.5(3) . . ?
C73 C72 C71 120.5(4) . . ?
C41 C42 C43 120.2(4) . . ?
C25 C26 C21 120.4(4) . . ?
C23 C22 C21 120.8(4) . . ?
C62 C61 C66 118.8(4) . . ?
C62 C61 P3 123.2(3) . . ?
C66 C61 P3 117.9(3) . . ?
C42 C41 C46 119.4(4) . . ?
C42 C41 P2 122.0(3) . . ?
C46 C41 P2 118.2(3) . . ?
C95 C96 C91 120.3(4) . . ?
C93 C92 C91 121.1(4) . . ?
C85 C86 C81 121.3(4) . . ?
C83 C82 C81 121.5(4) . . ?
C61 C62 C63 120.4(4) . . ?
C74 C75 C76 120.3(4) . . ?
C31 C36 C35 120.7(4) . . ?
C64 C63 C62 119.9(4) . . ?
C94 C95 C96 119.8(4) . . ?
C26 C25 C24 120.4(4) . . ?
C23 C24 C25 119.8(4) . . ?
C44 C45 C46 120.3(5) . . ?
C24 C23 C22 120.1(4) . . ?
C75 C74 C73 119.7(4) . . ?
C33 C32 C31 121.1(5) . . ?
C86 C85 C84 119.4(4) . . ?
C63 C64 C65 121.3(4) . . ?
C72 C73 C74 120.4(4) . . ?
C52 C51 C56 119.4(5) . . ?
C52 C51 P2 124.5(4) . . ?
C56 C51 P2 116.0(4) . . ?
C85 C84 C83 119.9(4) . . ?
C41 C46 C45 119.9(4) . . ?
C93 C94 C95 120.2(4) . . ?
C64 C65 C66 118.9(4) . . ?
C61 C66 C65 120.7(4) . . ?
C33 C34 C35 120.4(5) . . ?
C44 C43 C42 120.2(5) . . ?
C45 C44 C43 120.0(4) . . ?
C34 C35 C36 119.8(5) . . ?
C51 C56 C55 120.3(6) . . ?
C94 C93 C92 119.8(4) . . ?
C82 C83 C84 119.9(4) . . ?
C32 C33 C34 119.7(4) . . ?
C51 C52 C53 120.7(6) . . ?
C53 C54 C55 124.0(9) . . ?
C54 C55 C56 116.2(8) . . ?
C54 C53 C52 119.4(8) . . ?
N1S C2S C1S 178.3(6) . . ?
N2S C4S C3S 176.2(8) . . ?

loop_
_geom_bond_atom_site_label_1
_geom_bond_atom_site_label_2
_geom_bond_distance
_geom_bond_site_symmetry_2
_geom_bond_publ_flag
Cu1 P2 2.2923(12) . ?
Cu1 P4 2.2938(11) . ?
Cu1 P1 2.2953(13) . ?
Cu1 P3 2.2978(13) . ?
S5 C9 1.752(4) . ?
S5 C11 1.761(4) . ?
S6 C11 1.762(4) . ?
S6 C10 1.768(4) . ?
P4 C81 1.808(4) . ?
P4 C10 1.815(4) . ?
P4 C91 1.820(4) . ?
P3 C61 1.825(4) . ?
P3 C9 1.826(4) . ?
P3 C71 1.828(4) . ?
S2 C2 1.755(4) . ?
S2 C3 1.756(4) . ?
P1 C21 1.819(4) . ?
P1 C31 1.821(4) . ?
P1 C1 1.825(4) . ?
P2 C2 1.820(4) . ?
P2 C41 1.821(4) . ?
P2 C51 1.822(5) . ?
S7 C12 1.754(4) . ?
S7 C13 1.780(4) . ?
S8 C12 1.753(4) . ?
S8 C14 1.767(4) . ?
S3 C4 1.755(4) . ?
S3 C5 1.770(4) . ?
S4 C4 1.754(4) . ?
S4 C6 1.761(4) . ?
S1 C1 1.757(4) . ?
S1 C3 1.771(4) . ?
C1 C2 1.340(5) . ?
C10 C9 1.350(5) . ?
C11 C12 1.343(5) . ?
C3 C4 1.346(5) . ?
C14 C13 1.328(5) . ?
C14 C16 1.500(5) . ?
C13 C15 1.517(6) . ?
C5 C6 1.338(6) . ?
C5 C7 1.498(6) . ?
C6 C8 1.509(5) . ?
F1 B1 1.380(6) . ?
F2 B1 1.366(6) . ?
F3 B1 1.375(6) . ?
F4 B1 1.386(7) . ?
C71 C72 1.390(5) . ?
C71 C76 1.401(5) . ?
C76 C75 1.391(5) . ?
C91 C92 1.387(5) . ?
C91 C96 1.395(5) . ?
C21 C22 1.392(5) . ?
C21 C26 1.406(5) . ?
C31 C36 1.383(6) . ?
C31 C32 1.405(5) . ?
C81 C82 1.379(5) . ?
C81 C86 1.402(5) . ?
C72 C73 1.372(6) . ?
C42 C41 1.381(6) . ?
C42 C43 1.400(5) . ?
C26 C25 1.385(5) . ?
C22 C23 1.392(5) . ?
C61 C62 1.390(5) . ?
C61 C66 1.394(5) . ?
C41 C46 1.392(6) . ?
C96 C95 1.393(5) . ?
C92 C93 1.383(5) . ?
C86 C85 1.377(6) . ?
C82 C83 1.373(6) . ?
C62 C63 1.389(5) . ?
C75 C74 1.378(6) . ?
C36 C35 1.391(6) . ?
C63 C64 1.369(6) . ?
C95 C94 1.384(5) . ?
C25 C24 1.390(5) . ?
C24 C23 1.383(6) . ?
C45 C44 1.371(6) . ?
C45 C46 1.401(5) . ?
C74 C73 1.393(5) . ?
C32 C33 1.374(6) . ?
C85 C84 1.385(6) . ?
C64 C65 1.378(6) . ?
C51 C52 1.381(6) . ?
C51 C56 1.385(6) . ?
C84 C83 1.389(6) . ?
C94 C93 1.380(5) . ?
C65 C66 1.398(5) . ?
C34 C33 1.378(6) . ?
C34 C35 1.380(6) . ?
C43 C44 1.378(6) . ?
C56 C55 1.431(8) . ?
C52 C53 1.384(7) . ?
C54 C53 1.332(10) . ?
C54 C55 1.386(10) . ?
C1S C2S 1.453(7) . ?
C2S N1S 1.127(6) . ?
C3S C4S 1.491(8) . ?
C4S N2S 1.079(7) . ?
